data_4003166
loop_
_publ_author_name
'Yao, Qingxia'
'Bermejo G\'omez, Antonio'
'Su, Jie'
'Pascanu, Vlad'
'Yun, Yifeng'
'Zheng, Haoquan'
'Chen, Hong'
'Liu, Leifeng'
'Abdelhamid, Hani Nasser'
'Mart\'in-Matute, Bel\'en'
'Zou, Xiaodong'

_publ_section_title
;
 Series of Highly Stable Isoreticular Lanthanide Metal--Organic Frameworks
 with Expanding Pore Size and Tunable Luminescent Properties
;
_journal_issue 15
_journal_name_full 'Chemistry of Materials'
_journal_page_first 5332
_journal_paper_doi 10.1021/acs.chemmater.5b01711
_journal_volume 27
_journal_year 2015
_chemical_formula_sum 'C21 H12 La N O6'
_chemical_formula_weight 513.23
_space_group_IT_number 155
_space_group_name_Hall 'R 3 2"'
_space_group_name_H-M_alt 'R 3 2 :H'
_symmetry_cell_setting trigonal
_symmetry_space_group_name_H-M 'R 3 2 :H'
_atom_sites_solution_hydrogens geom
_atom_sites_solution_primary direct
_atom_sites_solution_secondary difmap
_audit_creation_method SHELXL-97
_cell_angle_alpha 90.00
_cell_angle_beta 90.00
_cell_angle_gamma 120.00
_cell_formula_units_Z 9
_cell_length_a 24.250(9)
_cell_length_b 24.250(9)
_cell_length_c 13.093(12)
_cell_measurement_reflns_used 501
_cell_measurement_temperature 500(2)
_cell_measurement_theta_max 27.2128
_cell_measurement_theta_min 3.2531
_cell_volume 6668(7)
_computing_structure_refinement 'SHELXL-97 (Sheldrick, 1997)'
_computing_structure_solution 'SHELXS-97 (Sheldrick, 1997)'
_diffrn_ambient_temperature 500(2)
_diffrn_measured_fraction_theta_full 0.996
_diffrn_measured_fraction_theta_max 0.996
_diffrn_radiation_monochromator graphite
_diffrn_radiation_source 'fine-focus sealed tube'
_diffrn_radiation_type MoK\a
_diffrn_radiation_wavelength 0.71073
_diffrn_reflns_av_R_equivalents 0.1783
_diffrn_reflns_av_sigmaI/netI 0.3056
_diffrn_reflns_limit_h_max 14
_diffrn_reflns_limit_h_min -30
_diffrn_reflns_limit_k_max 30
_diffrn_reflns_limit_k_min 0
_diffrn_reflns_limit_l_max 16
_diffrn_reflns_limit_l_min 0
_diffrn_reflns_number 4503
_diffrn_reflns_theta_full 25.00
_diffrn_reflns_theta_max 26.43
_diffrn_reflns_theta_min 3.26
_exptl_absorpt_coefficient_mu 1.466
_exptl_absorpt_correction_T_max 1.00000
_exptl_absorpt_correction_T_min 0.33331
_exptl_absorpt_correction_type multi-scan
_exptl_crystal_colour colorless
_exptl_crystal_density_diffrn 1.150
_exptl_crystal_density_method 'not measured'
_exptl_crystal_description prism
_exptl_crystal_F_000 2250
_exptl_crystal_size_max 0.25
_exptl_crystal_size_mid 0.2
_exptl_crystal_size_min 0.18
_platon_squeeze_details
;
;
_refine_diff_density_max 1.084
_refine_diff_density_min -0.621
_refine_diff_density_rms 0.083
_refine_ls_abs_structure_details 'Flack H D (1983), Acta Cryst. A39, 876-881'
_refine_ls_abs_structure_Flack -0.02(4)
_refine_ls_extinction_method none
_refine_ls_goodness_of_fit_ref 0.916
_refine_ls_hydrogen_treatment constr
_refine_ls_matrix_type full
_refine_ls_number_parameters 116
_refine_ls_number_reflns 2828
_refine_ls_number_restraints 109
_refine_ls_restrained_S_all 0.906
_refine_ls_R_factor_all 0.2265
_refine_ls_R_factor_gt 0.0833
_refine_ls_shift/su_max 0.000
_refine_ls_shift/su_mean 0.000
_refine_ls_structure_factor_coef Fsqd
_refine_ls_weighting_details 'calc w=1/[\s^2^(Fo^2^)+(0.0011P)^2^+0.0000P] where P=(Fo^2^+2Fc^2^)/3'
_refine_ls_weighting_scheme calc
_refine_ls_wR_factor_gt 0.1168
_refine_ls_wR_factor_ref 0.1382
_reflns_number_gt 952
_reflns_number_total 2828
_reflns_threshold_expression >2sigma(I)
_cod_data_source_file cm5b01711_si_002.cif
_cod_data_source_block SUMOF-7I_500K_CCDC_1052124
_cod_depositor_comments
;
The following automatic conversions were performed:

data item '_symmetry_cell_setting' value 'Trigonal' was changed to
'trigonal' in accordance with the
/home/saulius/struct/COD-crude-data/automatic-downloads/DataCite-retrospective/ACS/depositions/lib/dictionaries/cif_core.dic
dictionary named 'cif_core.dic' version 2.4.2 last updated on
2011-04-26.

Automatic conversion script
Id: cif_fix_values 6909 2019-04-08 15:41:33Z antanas 
;
_cod_original_sg_symbol_H-M 'R 3 2'
_cod_database_code 4003166

loop_
_symmetry_equiv_pos_as_xyz
'x, y, z'
'-y, x-y, z'
'-x+y, -x, z'
'y, x, -z'
'x-y, -y, -z'
'-x, -x+y, -z'
'x+2/3, y+1/3, z+1/3'
'-y+2/3, x-y+1/3, z+1/3'
'-x+y+2/3, -x+1/3, z+1/3'
'y+2/3, x+1/3, -z+1/3'
'x-y+2/3, -y+1/3, -z+1/3'
'-x+2/3, -x+y+1/3, -z+1/3'
'x+1/3, y+2/3, z+2/3'
'-y+1/3, x-y+2/3, z+2/3'
'-x+y+1/3, -x+2/3, z+2/3'
'y+1/3, x+2/3, -z+2/3'
'x-y+1/3, -y+2/3, -z+2/3'
'-x+1/3, -x+y+2/3, -z+2/3'

loop_
_atom_site_label
_atom_site_type_symbol
_atom_site_fract_x
_atom_site_fract_y
_atom_site_fract_z
_atom_site_U_iso_or_equiv
_atom_site_adp_type
_atom_site_occupancy
_atom_site_symmetry_multiplicity
_atom_site_calc_flag
_atom_site_refinement_flags
La1 La 0.65560(4) -0.01107(4) 0.1667 0.0820(4) Uani 1 2 d SU
O1 O 0.7648(4) 0.0424(5) 0.1057(8) 0.108(4) Uani 1 1 d U
O2 O 0.6468(5) -0.0716(5) 0.0079(9) 0.129(5) Uani 1 1 d U
O3 O 0.5753(5) 0.0006(6) 0.0852(9) 0.116(4) Uani 1 1 d U
N1 N 0.6849(7) -0.3151(7) 0.0000 0.080(5) Uani 1 2 d SU
C1 C 0.6851(6) -0.2557(4) -0.0096(8) 0.077(4) Uani 1 1 d GU
C2 C 0.6339(4) -0.2510(5) 0.0273(7) 0.094(5) Uani 1 1 d GU
H2 H 0.6000 -0.2858 0.0589 0.113 Uiso 1 1 calc R
C3 C 0.6332(5) -0.1943(7) 0.0168(8) 0.105(6) Uani 1 1 d GU
H3 H 0.5989 -0.1911 0.0414 0.126 Uiso 1 1 calc R
C4 C 0.6838(6) -0.1423(5) -0.0305(8) 0.078(5) Uani 1 1 d GU
C5 C 0.7351(5) -0.1470(5) -0.0674(6) 0.082(5) Uani 1 1 d GU
H5 H 0.7689 -0.1122 -0.0990 0.098 Uiso 1 1 calc R
C6 C 0.7357(4) -0.2037(6) -0.0569(7) 0.094(5) Uani 1 1 d GU
H6 H 0.7700 -0.2068 -0.0815 0.113 Uiso 1 1 calc R
C7 C 0.6860(9) -0.0778(9) -0.0404(16) 0.105(7) Uani 1 1 d U
C8 C 0.3761(7) 0.0000 0.0000 0.076(6) Uani 1 2 d SDU
C9 C 0.3901(6) -0.0301(6) -0.0779(8) 0.103(4) Uani 1 1 d DU
H9 H 0.3609 -0.0505 -0.1302 0.124 Uiso 1 1 calc R
C10 C 0.4461(6) -0.0295(7) -0.0776(8) 0.103(4) Uani 1 1 d DU
H10 H 0.4555 -0.0493 -0.1302 0.124 Uiso 1 1 calc R
C11 C 0.4892(7) 0.0000 0.0000 0.072(6) Uani 1 2 d SDU
C12 C 0.5527(12) 0.0000 0.0000 0.109(10) Uani 1 2 d SU

loop_
_atom_site_aniso_label
_atom_site_aniso_U_11
_atom_site_aniso_U_22
_atom_site_aniso_U_33
_atom_site_aniso_U_23
_atom_site_aniso_U_13
_atom_site_aniso_U_12
La1 0.0772(7) 0.0772(7) 0.0940(8) 0.0003(4) -0.0003(4) 0.0405(9)
O1 0.100(7) 0.063(8) 0.113(9) 0.009(8) -0.003(6) 0.005(7)
O2 0.083(9) 0.115(8) 0.171(12) -0.011(7) 0.029(8) 0.036(8)
O3 0.090(9) 0.153(11) 0.132(12) -0.006(9) -0.012(8) 0.082(8)
N1 0.086(9) 0.086(9) 0.073(12) 0.009(5) -0.009(5) 0.048(12)
C1 0.090(12) 0.065(12) 0.085(12) -0.025(10) -0.036(9) 0.046(11)
C2 0.090(12) 0.105(13) 0.118(14) -0.004(9) 0.022(9) 0.073(11)
C3 0.111(15) 0.099(13) 0.141(15) -0.037(12) -0.018(12) 0.080(13)
C4 0.064(11) 0.078(13) 0.086(13) -0.022(9) -0.029(9) 0.031(10)
C5 0.119(13) 0.077(12) 0.066(11) -0.001(8) -0.003(9) 0.061(10)
C6 0.069(11) 0.049(10) 0.140(15) 0.005(9) 0.020(9) 0.011(10)
C7 0.097(16) 0.119(15) 0.140(19) 0.043(13) 0.034(12) 0.084(13)
C8 0.061(11) 0.056(13) 0.11(2) 0.001(11) 0.001(6) 0.028(6)
C9 0.105(10) 0.152(9) 0.102(9) -0.051(7) -0.015(8) 0.102(9)
C10 0.105(10) 0.152(9) 0.102(9) -0.051(7) -0.015(8) 0.102(9)
C11 0.084(12) 0.081(14) 0.049(15) -0.012(11) -0.006(6) 0.040(7)
C12 0.089(18) 0.083(17) 0.15(3) -0.04(2) -0.019(10) 0.042(8)

loop_
_atom_type_symbol
_atom_type_description
_atom_type_scat_dispersion_real
_atom_type_scat_dispersion_imag
_atom_type_scat_source
C C 0.0033 0.0016 'International Tables Vol C Tables 4.2.6.8 and 6.1.1.4'
H H 0.0000 0.0000 'International Tables Vol C Tables 4.2.6.8 and 6.1.1.4'
N N 0.0061 0.0033 'International Tables Vol C Tables 4.2.6.8 and 6.1.1.4'
O O 0.0106 0.0060 'International Tables Vol C Tables 4.2.6.8 and 6.1.1.4'
La La -0.2871 2.4523 'International Tables Vol C Tables 4.2.6.8 and 6.1.1.4'

loop_
_geom_angle_atom_site_label_1
_geom_angle_atom_site_label_2
_geom_angle_atom_site_label_3
_geom_angle
_geom_angle_site_symmetry_1
_geom_angle_site_symmetry_3
O3 La1 O3 138.7(6) 10_545 .
O3 La1 O1 92.3(4) 10_545 .
O3 La1 O1 122.2(4) . .
O3 La1 O1 122.2(4) 10_545 10_545
O3 La1 O1 92.3(4) . 10_545
O1 La1 O1 71.4(5) . 10_545
O3 La1 O2 84.3(4) 10_545 .
O3 La1 O2 82.0(5) . .
O1 La1 O2 77.8(3) . .
O1 La1 O2 139.3(4) 10_545 .
O3 La1 O2 82.0(5) 10_545 10_545
O3 La1 O2 84.3(4) . 10_545
O1 La1 O2 139.3(3) . 10_545
O1 La1 O2 77.8(3) 10_545 10_545
O2 La1 O2 140.6(5) . 10_545
O3 La1 O2 75.0(4) 10_545 8_545
O3 La1 O2 133.2(4) . 8_545
O1 La1 O2 72.4(3) . 8_545
O1 La1 O2 47.2(4) 10_545 8_545
O2 La1 O2 142.68(19) . 8_545
O2 La1 O2 67.2(4) 10_545 8_545
O3 La1 O2 133.2(4) 10_545 5
O3 La1 O2 75.0(4) . 5
O1 La1 O2 47.2(4) . 5
O1 La1 O2 72.4(3) 10_545 5
O2 La1 O2 67.2(4) . 5
O2 La1 O2 142.68(19) 10_545 5
O2 La1 O2 105.6(5) 8_545 5
O3 La1 C7 115.4(5) 10_545 5
O3 La1 C7 98.4(5) . 5
O1 La1 C7 24.0(4) . 5
O1 La1 C7 65.8(4) 10_545 5
O2 La1 C7 75.2(4) . 5
O2 La1 C7 143.6(5) 10_545 5
O2 La1 C7 85.9(5) 8_545 5
O2 La1 C7 23.9(4) 5 5
O3 La1 C7 98.4(5) 10_545 8_545
O3 La1 C7 115.4(5) . 8_545
O1 La1 C7 65.8(4) . 8_545
O1 La1 C7 24.0(4) 10_545 8_545
O2 La1 C7 143.6(5) . 8_545
O2 La1 C7 75.2(4) 10_545 8_545
O2 La1 C7 23.9(4) 8_545 8_545
O2 La1 C7 85.9(5) 5 8_545
C7 La1 C7 70.9(8) 5 8_545
C7 O1 La1 101.9(11) 5 .
C7 O2 La1 131.8(12) . .
C7 O2 La1 78.8(11) . 15_654
La1 O2 La1 108.2(4) . 15_654
C12 O3 La1 142.4(18) . .
C1 N1 C1 119.8(15) . 4_645
C1 N1 C8 120.1(7) . 3_655
C1 N1 C8 120.1(7) 4_645 3_655
C2 C1 C6 120.0 . .
C2 C1 N1 119.6(10) . .
C6 C1 N1 120.4(10) . .
C1 C2 C3 120.0 . .
C4 C3 C2 120.0 . .
C5 C4 C3 120.0 . .
C5 C4 C7 118.3(12) . .
C3 C4 C7 121.7(12) . .
C4 C5 C6 120.0 . .
C5 C6 C1 120.0 . .
O2 C7 O1 127.9(18) . 5
O2 C7 C4 116.7(16) . .
O1 C7 C4 114.7(16) 5 .
O2 C7 La1 77.3(11) . 15_654
O1 C7 La1 54.1(9) 5 15_654
C4 C7 La1 148.7(12) . 15_654
C9 C8 C9 119.1(13) 5 .
C9 C8 N1 120.4(7) 5 2_545
C9 C8 N1 120.4(7) . 2_545
C10 C9 C8 120.0(9) . .
C9 C10 C11 120.4(9) . .
C10 C11 C10 120.0(14) . 5
C10 C11 C12 120.0(7) . .
C10 C11 C12 120.0(7) 5 .
O3 C12 O3 128(3) . 5
O3 C12 C11 115.9(15) . .
O3 C12 C11 115.9(15) 5 .

loop_
_geom_bond_atom_site_label_1
_geom_bond_atom_site_label_2
_geom_bond_distance
_geom_bond_site_symmetry_2
La1 O3 2.358(11) 10_545
La1 O3 2.358(11) .
La1 O1 2.428(9) .
La1 O1 2.428(9) 10_545
La1 O2 2.492(11) .
La1 O2 2.492(11) 10_545
La1 O2 2.917(13) 8_545
La1 O2 2.917(13) 5
La1 C7 2.933(17) 5
La1 C7 2.933(17) 8_545
O1 C7 1.220(19) 5
O2 C7 1.212(17) .
O2 La1 2.917(13) 15_654
O3 C12 1.240(13) .
N1 C1 1.444(10) .
N1 C1 1.444(10) 4_645
N1 C8 1.478(19) 3_655
C1 C2 1.3900 .
C1 C6 1.3900 .
C2 C3 1.3900 .
C3 C4 1.3900 .
C4 C5 1.3900 .
C4 C7 1.543(17) .
C5 C6 1.3900 .
C7 O1 1.220(19) 5
C7 La1 2.933(17) 15_654
C8 C9 1.391(9) 5
C8 C9 1.391(9) .
C8 N1 1.478(19) 2_545
C9 C10 1.352(12) .
C10 C11 1.375(10) .
C11 C10 1.375(10) 5
C11 C12 1.54(3) .
C12 O3 1.240(13) 5

loop_
_platon_squeeze_void_nr
_platon_squeeze_void_average_x
_platon_squeeze_void_average_y
_platon_squeeze_void_average_z
_platon_squeeze_void_volume
_platon_squeeze_void_count_electrons
_platon_squeeze_void_content
1 0.000 0.000 -0.017 1048 275 ' '
2 0.333 0.667 0.014 1037 272 ' '
3 0.667 0.333 -0.043 1037 272 ' '
